data_2218183
loop_
_publ_author_name
'Hakey, Patrick'
'Ouellette, Wayne'
'Zubieta, Jon'
'Korter, Timothy'

_publ_section_title
;
 Redetermination of (+)-methamphetamine hydrochloride at 90 K
;
_journal_coeditor_code LH2608
_journal_issue 5
_journal_name_full 'Acta Crystallographica Section E'
_journal_page_first o940
_journal_paper_doi 10.1107/S1600536808011550
_journal_volume 64
_journal_year 2008
_chemical_formula_iupac 'C10 H16 N +, Cl -'
_chemical_formula_moiety 'C10 H16 N +, Cl -'
_chemical_formula_sum 'C10 H16 Cl N'
_chemical_formula_weight 185.69
_chemical_name_common 'N-methyl-1-phenylpropan-2-aminium chloride'
_chemical_name_systematic
;
(+)-methamphetamine hydrochloride
;
_space_group_IT_number 4
_symmetry_cell_setting monoclinic
_symmetry_space_group_name_Hall 'P 2yb'
_symmetry_space_group_name_H-M 'P 1 21 1'
_atom_sites_solution_hydrogens geom
_atom_sites_solution_primary direct
_atom_sites_solution_secondary difmap
_audit_creation_method SHELXL-97
_cell_angle_alpha 90.00
_cell_angle_beta 97.293(4)
_cell_angle_gamma 90.00
_cell_formula_units_Z 2
_cell_length_a 7.1022(11)
_cell_length_b 7.2949(11)
_cell_length_c 10.8121(17)
_cell_measurement_reflns_used 964
_cell_measurement_temperature 90(2)
_cell_measurement_theta_max 22.45
_cell_measurement_theta_min 2.89
_cell_volume 555.64(15)
_computing_cell_refinement 'SAINT (Bruker, 2002)'
_computing_data_collection 'SMART (Bruker, 2002)'
_computing_data_reduction 'SAINT (Bruker, 2002)'
_computing_molecular_graphics 'CrystalMaker (Palmer, 2006)'
_computing_publication_material 'SHELXTL (Sheldrick, 2008)'
_computing_structure_refinement 'SHELXL97 (Sheldrick, 2008)'
_computing_structure_solution 'SHELXS97 (Sheldrick, 2008)'
_diffrn_ambient_temperature 90(2)
_diffrn_detector_area_resol_mean 512
_diffrn_measured_fraction_theta_full 1.000
_diffrn_measured_fraction_theta_max 1.000
_diffrn_measurement_device_type 'Bruker APEX CCD area-detector'
_diffrn_measurement_method '\f and \w'
_diffrn_radiation_monochromator graphite
_diffrn_radiation_type MoK\a
_diffrn_radiation_wavelength 0.71073
_diffrn_reflns_av_R_equivalents 0.0474
_diffrn_reflns_av_sigmaI/netI 0.0705
_diffrn_reflns_limit_h_max 9
_diffrn_reflns_limit_h_min -9
_diffrn_reflns_limit_k_max 9
_diffrn_reflns_limit_k_min -9
_diffrn_reflns_limit_l_max 14
_diffrn_reflns_limit_l_min -14
_diffrn_reflns_number 5892
_diffrn_reflns_theta_full 28.23
_diffrn_reflns_theta_max 28.23
_diffrn_reflns_theta_min 1.90
_diffrn_standards_decay_% 0.001
_exptl_absorpt_coefficient_mu 0.296
_exptl_absorpt_correction_T_max 0.9710
_exptl_absorpt_correction_T_min 0.9217
_exptl_absorpt_correction_type multi-scan
_exptl_absorpt_process_details '(SADABS; Bruker, 2002)'
_exptl_crystal_colour colorless
_exptl_crystal_density_diffrn 1.110
_exptl_crystal_density_method 'not measured'
_exptl_crystal_description block
_exptl_crystal_F_000 200
_exptl_crystal_size_max 0.28
_exptl_crystal_size_mid 0.14
_exptl_crystal_size_min 0.10
_refine_diff_density_max 0.426
_refine_diff_density_min -0.463
_refine_ls_abs_structure_details 'Flack (1983), 1235 Freidel pairs'
_refine_ls_abs_structure_Flack 0.00(10)
_refine_ls_extinction_method none
_refine_ls_goodness_of_fit_ref 1.054
_refine_ls_hydrogen_treatment refall
_refine_ls_matrix_type full
_refine_ls_number_parameters 174
_refine_ls_number_reflns 2720
_refine_ls_number_restraints 1
_refine_ls_restrained_S_all 1.054
_refine_ls_R_factor_all 0.0609
_refine_ls_R_factor_gt 0.0514
_refine_ls_shift/su_max 0.000
_refine_ls_shift/su_mean 0.000
_refine_ls_structure_factor_coef Fsqd
_refine_ls_weighting_details 'calc w=1/[\s^2^(Fo^2^)+(0.0575P)^2^] where P=(Fo^2^+2Fc^2^)/3'
_refine_ls_weighting_scheme calc
_refine_ls_wR_factor_gt 0.1120
_refine_ls_wR_factor_ref 0.1171
_reflns_number_gt 2379
_reflns_number_total 2720
_reflns_threshold_expression I>2\s(I)
_cod_data_source_file lh2608.cif
_cod_data_source_block I
_cod_depositor_comments
;
The following automatic conversions were performed:
'_symmetry_cell_setting' value 'Monoclinic' changed to 'monoclinic'
according to '/home/saulius/struct/CIF-dictionaries/cif_core.dic'
dictionary named 'cif_core.dic' version 2.4.1 from 2010-06-29.

Automatic conversion script
Id: cif_fix_enum 1527 2010-12-29 10:47:43Z saulius 

The following automatic conversions were performed:

'_symmetry_cell_setting' value 'Monoclinic' changed to 'monoclinic'
according to /home/saulius/struct/CIF-dictionaries/cif_core.dic
dictionary named 'cif_core.dic' version 2.4.1 from 2010-06-29.

Automatic conversion script
Id: cif_fix_values 1715 2011-07-08 13:25:40Z adriana 
;
_cod_original_sg_symbol_H-M 'P 21'
_cod_database_code 2218183
_cod_database_fobs_code 2218183

loop_
_symmetry_equiv_pos_as_xyz
'x, y, z'
'-x, y+1/2, -z'

loop_
_atom_site_type_symbol
_atom_site_label
_atom_site_fract_x
_atom_site_fract_y
_atom_site_fract_z
_atom_site_U_iso_or_equiv
_atom_site_adp_type
_atom_site_calc_flag
_atom_site_refinement_flags
_atom_site_occupancy
Cl Cl1 0.23185(8) 0.78305(9) 0.55574(6) 0.02213(16) Uani d . 1
N N1 0.8031(3) 0.6811(3) 0.5363(2) 0.0172(4) Uani d U 1
C C1 0.6896(4) 0.7867(6) 0.4357(2) 0.0224(5) Uani d U 1
C C2 0.7510(5) 0.8922(5) 0.7083(3) 0.0256(6) Uani d U 1
C C3 0.7409(4) 0.6944(4) 0.6644(3) 0.0187(5) Uani d U 1
C C4 0.8700(4) 0.5637(4) 0.7481(3) 0.0236(6) Uani d U 1
C C5 0.8089(4) 0.5381(4) 0.8763(2) 0.0202(5) Uani d U 1
C C6 0.8940(4) 0.6384(4) 0.9782(3) 0.0228(6) Uani d U 1
C C7 0.8402(4) 0.6117(4) 1.0956(3) 0.0249(6) Uani d U 1
C C8 0.7005(4) 0.4842(4) 1.1138(3) 0.0262(6) Uani d U 1
C C9 0.6134(4) 0.3862(4) 1.0127(3) 0.0281(6) Uani d U 1
C C10 0.6678(4) 0.4130(4) 0.8947(3) 0.0248(6) Uani d U 1
H H1A 0.718(5) 0.908(6) 0.446(3) 0.039(10) Uiso d . 1
H H1D 0.791(4) 0.560(5) 0.509(3) 0.024(8) Uiso d . 1
H H1B 0.558(4) 0.754(4) 0.436(2) 0.018(7) Uiso d . 1
H H1E 0.925(4) 0.717(4) 0.541(3) 0.020(8) Uiso d . 1
H H1C 0.733(4) 0.747(5) 0.356(3) 0.027(9) Uiso d . 1
H H2A 0.650(5) 0.967(5) 0.659(3) 0.026(9) Uiso d . 1
H H2B 0.880(5) 0.945(5) 0.718(3) 0.030(10) Uiso d . 1
H H2C 0.724(5) 0.895(5) 0.791(3) 0.034(9) Uiso d . 1
H H3A 0.622(5) 0.651(5) 0.654(3) 0.023(8) Uiso d . 1
H H4A 0.863(4) 0.446(4) 0.701(3) 0.017(7) Uiso d . 1
H H4B 0.996(4) 0.626(4) 0.757(3) 0.013(7) Uiso d . 1
H H6 0.980(4) 0.725(4) 0.965(3) 0.017(7) Uiso d . 1
H H7 0.900(4) 0.680(4) 1.164(3) 0.021(7) Uiso d . 1
H H8 0.681(5) 0.457(5) 1.193(3) 0.027(9) Uiso d . 1
H H9 0.521(4) 0.278(7) 1.025(3) 0.030(7) Uiso d . 1
H H10 0.611(4) 0.337(4) 0.827(3) 0.017(8) Uiso d . 1

loop_
_atom_site_aniso_label
_atom_site_aniso_U_11
_atom_site_aniso_U_22
_atom_site_aniso_U_33
_atom_site_aniso_U_12
_atom_site_aniso_U_13
_atom_site_aniso_U_23
Cl1 0.0193(3) 0.0208(3) 0.0275(3) -0.0001(3) 0.0077(2) 0.0022(3)
N1 0.0186(11) 0.0200(12) 0.0139(10) -0.0016(9) 0.0064(8) 0.0003(9)
C1 0.0263(12) 0.0248(12) 0.0166(11) -0.0002(17) 0.0055(9) 0.0004(15)
C2 0.0345(17) 0.0268(15) 0.0167(14) 0.0038(13) 0.0082(12) -0.0019(11)
C3 0.0191(13) 0.0265(14) 0.0114(12) -0.0008(11) 0.0052(10) 0.0006(11)
C4 0.0268(14) 0.0282(16) 0.0172(13) 0.0038(12) 0.0076(11) 0.0011(11)
C5 0.0193(12) 0.0226(13) 0.0192(13) 0.0032(10) 0.0049(10) 0.0024(10)
C6 0.0222(13) 0.0260(14) 0.0205(13) -0.0036(12) 0.0041(10) 0.0017(11)
C7 0.0266(14) 0.0293(15) 0.0184(13) -0.0006(11) 0.0016(11) -0.0043(11)
C8 0.0280(14) 0.0352(16) 0.0172(13) 0.0045(12) 0.0094(11) 0.0061(11)
C9 0.0267(15) 0.0294(16) 0.0292(15) -0.0050(12) 0.0070(12) 0.0057(12)
C10 0.0254(14) 0.0270(14) 0.0222(13) -0.0025(11) 0.0034(11) -0.0017(11)

loop_
_atom_type_symbol
_atom_type_description
_atom_type_scat_dispersion_real
_atom_type_scat_dispersion_imag
_atom_type_scat_source
C C 0.0033 0.0016 'International Tables Vol C Tables 4.2.6.8 and 6.1.1.4'
H H 0.0000 0.0000 'International Tables Vol C Tables 4.2.6.8 and 6.1.1.4'
N N 0.0061 0.0033 'International Tables Vol C Tables 4.2.6.8 and 6.1.1.4'
Cl Cl 0.1484 0.1585 'International Tables Vol C Tables 4.2.6.8 and 6.1.1.4'

loop_
_geom_angle_atom_site_label_1
_geom_angle_atom_site_label_2
_geom_angle_atom_site_label_3
_geom_angle
C1 N1 C3 116.4(2)
C1 N1 H1D 104(2)
C3 N1 H1D 109(2)
C1 N1 H1E 108.9(19)
C3 N1 H1E 108.5(19)
H1D N1 H1E 110(3)
N1 C1 H1A 109(2)
N1 C1 H1B 107.8(17)
H1A C1 H1B 116(3)
N1 C1 H1C 106.5(18)
H1A C1 H1C 108(3)
H1B C1 H1C 110(2)
C3 C2 H2A 110(2)
C3 C2 H2B 114(2)
H2A C2 H2B 116(3)
C3 C2 H2C 108(2)
H2A C2 H2C 106(3)
H2B C2 H2C 101(3)
N1 C3 C2 109.9(2)
N1 C3 C4 106.2(2)
C2 C3 C4 113.9(3)
N1 C3 H3A 104(2)
C2 C3 H3A 113(2)
C4 C3 H3A 109(2)
C5 C4 C3 113.4(2)
C5 C4 H4A 111.2(18)
C3 C4 H4A 104.2(17)
C5 C4 H4B 109.2(17)
C3 C4 H4B 103.6(16)
H4A C4 H4B 115(2)
C10 C5 C6 118.7(2)
C10 C5 C4 120.5(3)
C6 C5 C4 120.8(2)
C7 C6 C5 120.5(3)
C7 C6 H6 120.9(19)
C5 C6 H6 118.5(19)
C6 C7 C8 120.5(3)
C6 C7 H7 119.6(19)
C8 C7 H7 119.8(19)
C9 C8 C7 119.3(3)
C9 C8 H8 122(2)
C7 C8 H8 119(2)
C8 C9 C10 120.2(3)
C8 C9 H9 120.9(16)
C10 C9 H9 118.3(17)
C5 C10 C9 120.8(3)
C5 C10 H10 120.6(17)
C9 C10 H10 118.4(18)

loop_
_geom_bond_atom_site_label_1
_geom_bond_atom_site_label_2
_geom_bond_distance
N1 C1 1.485(4)
N1 C3 1.510(3)
N1 H1D 0.93(3)
N1 H1E 0.90(3)
C1 H1A 0.91(4)
C1 H1B 0.97(3)
C1 H1C 0.99(3)
C2 C3 1.518(4)
C2 H2A 1.00(3)
C2 H2B 0.99(4)
C2 H2C 0.94(3)
C3 C4 1.536(4)
C3 H3A 0.89(3)
C4 C5 1.515(4)
C4 H4A 1.00(3)
C4 H4B 1.00(3)
C5 C10 1.388(4)
C5 C6 1.395(4)
C6 C7 1.386(4)
C6 H6 0.90(3)
C7 C8 1.392(4)
C7 H7 0.95(3)
C8 C9 1.384(4)
C8 H8 0.90(3)
C9 C10 1.393(4)
C9 H9 1.05(4)
C10 H10 0.96(3)

loop_
_geom_hbond_atom_site_label_D
_geom_hbond_atom_site_label_H
_geom_hbond_atom_site_label_A
_geom_hbond_site_symmetry_A
_geom_hbond_distance_DH
_geom_hbond_distance_HA
_geom_hbond_distance_DA
_geom_hbond_angle_DHA
_geom_hbond_publ_flag
N1 H1D Cl1 2_646 0.93(4) 2.14(4) 3.069(2) 179(4) yes
N1 H1E Cl1 1_655 0.90(3) 2.22(3) 3.116(2) 176(3) yes

loop_
_geom_torsion_atom_site_label_1
_geom_torsion_atom_site_label_2
_geom_torsion_atom_site_label_3
_geom_torsion_atom_site_label_4
_geom_torsion
C1 N1 C3 C2 -60.4(3)
C1 N1 C3 C4 176.0(3)
N1 C3 C4 C5 -171.5(2)
C2 C3 C4 C5 67.5(3)
C3 C4 C5 C10 82.9(3)
C3 C4 C5 C6 -97.6(3)
C10 C5 C6 C7 0.8(4)
C4 C5 C6 C7 -178.7(3)
C5 C6 C7 C8 0.1(4)
C6 C7 C8 C9 -1.1(4)
C7 C8 C9 C10 1.2(5)
C6 C5 C10 C9 -0.8(4)
C4 C5 C10 C9 178.8(3)
C8 C9 C10 C5 -0.2(5)

loop_
_cod_related_entry_id
_cod_related_entry_database
_cod_related_entry_code
1 ChemSpider 19969600
